data_2100225
loop_
_publ_author_name
'Edwards, David J.'
'Pritchard, Robin G.'
'Wallace, Timothy W.'

_publ_section_title
;
 Fine-tuning of biaryl dihedral angles: structural characterization of
 five homologous three-atom bridged biphenyls by X-ray crystallography
;
_journal_issue 3
_journal_name_full 'Acta Crystallographica Section B'
_journal_page_first 335
_journal_page_last 345
_journal_paper_doi 10.1107/S0108768105006713
_journal_volume 61
_journal_year 2005
_chemical_formula_moiety 'C20 H24 O7 S1'
_chemical_formula_sum 'C20 H24 O7 S'
_chemical_formula_weight 408.45
_chemical_name_systematic
;
5,7-dihydro-1,2,3,9,10,11-hexamethoxydibenzo[c,e]thiepine 6-oxide
;
_space_group_IT_number 15
_symmetry_cell_setting monoclinic
_symmetry_space_group_name_Hall '-C 2yc'
_symmetry_space_group_name_H-M 'C 1 2/c 1'
_atom_sites_solution_hydrogens geom
_atom_sites_solution_primary direct
_atom_sites_solution_secondary difmap
_audit_conform_dict_name cif_core.dic
_audit_conform_dict_version 2.2
_audit_creation_method 'WinGX routine CIF_UPDATE'
_cell_angle_alpha 90
_cell_angle_beta 103.988(2)
_cell_angle_gamma 90
_cell_formula_units_Z 4
_cell_length_a 8.8113(3)
_cell_length_b 12.2699(3)
_cell_length_c 17.5640(6)
_cell_measurement_reflns_used 14600
_cell_measurement_temperature 150(2)
_cell_measurement_theta_max 27.485
_cell_measurement_theta_min 0.998
_cell_volume 1842.60(10)
_computing_cell_refinement 'HKL Scalepack (Otwinowski & Minor 1997)'
_computing_data_collection 'Collect (Nonius BV, 1997-2000)'
_computing_data_reduction 'HKL Denzo and Scalepack (Otwinowski & Minor 1997)'
_computing_molecular_graphics 'Ortep-3 for Windows (Farrugia, 1997)'
_computing_publication_material 'WinGX publication routines (Farrugia, 1999)'
_computing_structure_refinement 'SHELXL-97 (Sheldrick, 1997)'
_computing_structure_solution 'SHELXS-97 (Sheldrick, 1997)'
_diffrn_ambient_temperature 150(2)
_diffrn_measured_fraction_theta_full 0.993
_diffrn_measured_fraction_theta_max 0.993
_diffrn_measurement_device '95mm CCD camera on \k-goniostat'
_diffrn_measurement_device_type KappaCCD
_diffrn_measurement_method 'CCD rotation images, thick slices'
_diffrn_radiation_monochromator graphite
_diffrn_radiation_type MoK\a
_diffrn_radiation_wavelength 0.71073
_diffrn_reflns_av_R_equivalents 0.1095
_diffrn_reflns_limit_h_max 11
_diffrn_reflns_limit_h_min -11
_diffrn_reflns_limit_k_max 15
_diffrn_reflns_limit_k_min -15
_diffrn_reflns_limit_l_max 22
_diffrn_reflns_limit_l_min -22
_diffrn_reflns_number 14844
_diffrn_reflns_reduction_process
;
 Scaled and merged with SORTAV
 R.H. Blessing, (1987) Cryst. Rev. 1, 3-58
 R.H. Blessing, (1989) J. Appl. Cryst. 22, 396-397
;
_diffrn_reflns_theta_full 27.54
_diffrn_reflns_theta_max 27.54
_diffrn_reflns_theta_min 3.32
_exptl_absorpt_coefficient_mu 0.218
_exptl_absorpt_correction_T_max 1.033
_exptl_absorpt_correction_T_min 0.96
_exptl_absorpt_correction_type multi-scan
_exptl_absorpt_process_details
;
 R.H. Blessing, Acta Cryst. (1995), A51, 33-38
;
_exptl_crystal_colour colourless
_exptl_crystal_density_diffrn 1.472
_exptl_crystal_density_method 'not measured'
_exptl_crystal_description prism
_exptl_crystal_F_000 864
_exptl_crystal_size_max 0.2
_exptl_crystal_size_mid 0.2
_exptl_crystal_size_min 0.2
_refine_diff_density_max 0.296
_refine_diff_density_min -0.394
_refine_ls_extinction_method none
_refine_ls_goodness_of_fit_ref 1.12
_refine_ls_hydrogen_treatment mixed
_refine_ls_matrix_type full
_refine_ls_number_parameters 180
_refine_ls_number_reflns 2111
_refine_ls_number_restraints 0
_refine_ls_restrained_S_all 1.12
_refine_ls_R_factor_all 0.0594
_refine_ls_R_factor_gt 0.0482
_refine_ls_shift/su_max 0.006
_refine_ls_shift/su_mean 0
_refine_ls_structure_factor_coef Fsqd
_refine_ls_weighting_details 'calc w=1/[\s^2^(Fo^2^)+(0.0619P)^2^+1.7711P] where P=(Fo^2^+2Fc^2^)/3'
_refine_ls_weighting_scheme calc
_refine_ls_wR_factor_gt 0.1282
_refine_ls_wR_factor_ref 0.135
_reflns_number_gt 1775
_reflns_number_total 2111
_reflns_threshold_expression >2sigma(I)
_cod_data_source_file sx5028.cif
_cod_data_source_block sulfoxide
_cod_original_sg_symbol_H-M 'C 2/c'
_cod_database_code 2100225

loop_
_symmetry_equiv_pos_as_xyz
'x, y, z'
'-x, y, -z+1/2'
'x+1/2, y+1/2, z'
'-x+1/2, y+1/2, -z+1/2'
'-x, -y, -z'
'x, -y, z-1/2'
'-x+1/2, -y+1/2, -z'
'x+1/2, -y+1/2, z-1/2'

loop_
_atom_site_label
_atom_site_fract_x
_atom_site_fract_y
_atom_site_fract_z
_atom_site_U_iso_or_equiv
_atom_site_adp_type
_atom_site_calc_flag
_atom_site_refinement_flags
_atom_site_occupancy
_atom_site_disorder_assembly
_atom_site_disorder_group
_atom_site_type_symbol
C1 0.1307(2) 0.16085(14) 0.33121(10) 0.0212(4) Uani d . 1 . . C
C2 0.2817(2) 0.16099(14) 0.38027(10) 0.0219(4) Uani d . 1 . . C
C3 0.3846(2) 0.24607(15) 0.37397(10) 0.0228(4) Uani d . 1 . . C
C4 0.3340(2) 0.32981(14) 0.32078(10) 0.0221(4) Uani d . 1 . . C
C4A 0.1828(2) 0.32929(14) 0.27266(10) 0.0209(4) Uani d . 1 . . C
C5 0.1282(2) 0.42173(14) 0.21689(11) 0.0241(4) Uani d . 1 . . C
C11B 0.08030(19) 0.24316(14) 0.27612(10) 0.0210(4) Uani d . 1 . . C
C12 -0.0606(3) 0.1030(2) 0.39317(18) 0.0457(6) Uani d . 1 . . C
C13 0.3584(3) 0.0963(2) 0.51153(12) 0.0368(5) Uani d . 1 . . C
C14 0.6423(2) 0.31688(19) 0.40804(14) 0.0337(5) Uani d . 1 . . C
O1 0.03009(15) 0.07741(10) 0.33878(7) 0.0246(3) Uani d . 1 . . O
O2 0.32735(16) 0.07378(10) 0.42962(7) 0.0270(3) Uani d . 1 . . O
O3 0.53039(14) 0.24138(11) 0.42333(7) 0.0287(3) Uani d . 1 . . O
O6 0.0871(3) 0.5785(2) 0.31160(17) 0.0299(6) Uani d P 0.5 . . O
S1 0 0.51860(5) 0.25 0.0332(2) Uani d S 1 . . S
H4 0.401(3) 0.3897(18) 0.3150(13) 0.027(5) Uiso d . 1 . . H
H5A 0.216(3) 0.4675(18) 0.2093(12) 0.028(5) Uiso d . 1 . . H
H5B 0.070(3) 0.3939(18) 0.1668(13) 0.028(5) Uiso d . 1 . . H
H12A -0.127(4) 0.039(3) 0.3966(17) 0.066(9) Uiso d . 1 . . H
H12B -0.004(4) 0.111(3) 0.441(2) 0.085(12) Uiso d . 1 . . H
H12C -0.112(4) 0.174(3) 0.382(2) 0.082(11) Uiso d . 1 . . H
H13A 0.265(5) 0.128(3) 0.523(2) 0.090(12) Uiso d . 1 . . H
H13B 0.456(4) 0.149(3) 0.526(2) 0.079(10) Uiso d . 1 . . H
H13C 0.370(3) 0.030(2) 0.5379(15) 0.040(6) Uiso d . 1 . . H
H14A 0.748(3) 0.298(2) 0.4450(15) 0.041(6) Uiso d . 1 . . H
H14B 0.615(3) 0.390(2) 0.4154(16) 0.049(7) Uiso d . 1 . . H
H14C 0.651(3) 0.308(2) 0.3549(16) 0.038(6) Uiso d . 1 . . H

loop_
_atom_site_aniso_label
_atom_site_aniso_U_11
_atom_site_aniso_U_22
_atom_site_aniso_U_33
_atom_site_aniso_U_12
_atom_site_aniso_U_13
_atom_site_aniso_U_23
C1 0.0197(8) 0.0197(8) 0.0242(9) -0.0013(6) 0.0051(7) -0.0024(6)
C2 0.0229(9) 0.0203(8) 0.0216(8) 0.0026(7) 0.0038(7) 0.0003(6)
C3 0.0164(8) 0.0256(8) 0.0249(9) 0.0007(7) 0.0022(7) -0.0026(7)
C4 0.0185(8) 0.0218(8) 0.0256(9) -0.0013(7) 0.0047(7) -0.0011(7)
C4A 0.0176(8) 0.0224(8) 0.0223(8) 0.0017(6) 0.0042(6) 0.0002(7)
C5 0.0201(9) 0.0239(8) 0.0274(9) 0.0007(7) 0.0039(7) 0.0034(7)
C11B 0.0177(9) 0.0217(8) 0.0226(8) 0.0016(6) 0.0031(7) -0.0022(6)
C12 0.0459(14) 0.0396(13) 0.0619(17) -0.0165(11) 0.0332(13) -0.0159(11)
C13 0.0491(14) 0.0359(11) 0.0246(10) 0.0063(10) 0.0073(9) 0.0057(8)
C14 0.0175(9) 0.0410(12) 0.0398(12) -0.0031(8) 0.0014(8) 0.0095(9)
O1 0.0230(7) 0.0216(6) 0.0295(7) -0.0037(5) 0.0069(5) -0.0003(5)
O2 0.0307(7) 0.0224(7) 0.0247(7) 0.0024(5) 0.0003(5) 0.0027(5)
O3 0.0176(7) 0.0322(7) 0.0318(7) -0.0027(5) -0.0026(5) 0.0066(5)
O6 0.0215(13) 0.0262(13) 0.0417(15) -0.0076(10) 0.0070(11) -0.0150(11)
S1 0.0210(3) 0.0208(3) 0.0577(5) 0 0.0093(3) 0

loop_
_atom_type_symbol
_atom_type_description
_atom_type_scat_dispersion_real
_atom_type_scat_dispersion_imag
_atom_type_scat_source
C C 0.0033 0.0016 'International Tables Vol C Tables 4.2.6.8 and 6.1.1.4'
H H 0 0 'International Tables Vol C Tables 4.2.6.8 and 6.1.1.4'
O O 0.0106 0.006 'International Tables Vol C Tables 4.2.6.8 and 6.1.1.4'
S S 0.1246 0.1234 'International Tables Vol C Tables 4.2.6.8 and 6.1.1.4'

loop_
_geom_angle_atom_site_label_1
_geom_angle_atom_site_label_2
_geom_angle_atom_site_label_3
_geom_angle_site_symmetry_1
_geom_angle_site_symmetry_3
_geom_angle
O1 C1 C11B . . 119.94(15)
O1 C1 C2 . . 118.59(15)
C11B C1 C2 . . 121.47(16)
O2 C2 C1 . . 118.48(15)
O2 C2 C3 . . 122.16(16)
C1 C2 C3 . . 119.23(16)
O3 C3 C4 . . 123.96(16)
O3 C3 C2 . . 116.40(15)
C4 C3 C2 . . 119.63(16)
C3 C4 C4A . . 120.62(16)
C3 C4 H4 . . 122.0(13)
C4A C4 H4 . . 117.3(13)
C4 C4A C11B . . 120.56(16)
C4 C4A C5 . . 120.05(16)
C11B C4A C5 . . 119.39(15)
C4A C5 S1 . . 114.13(13)
C4A C5 H5A . . 112.2(12)
S1 C5 H5A . . 103.8(13)
C4A C5 H5B . . 110.1(13)
S1 C5 H5B . . 106.5(13)
H5A C5 H5B . . 109.8(18)
C1 C11B C4A . . 118.41(15)
C1 C11B C11B . 2 121.56(13)
C4A C11B C11B . 2 119.99(13)
O1 C12 H12A . . 107.5(18)
O1 C12 H12B . . 113(3)
H12A C12 H12B . . 104(3)
O1 C12 H12C . . 112(2)
H12A C12 H12C . . 118(3)
H12B C12 H12C . . 103(3)
O2 C13 H13A . . 109(2)
O2 C13 H13B . . 108.3(19)
H13A C13 H13B . . 113(3)
O2 C13 H13C . . 107.8(15)
H13A C13 H13C . . 104(3)
H13B C13 H13C . . 115(3)
O3 C14 H14A . . 107.3(14)
O3 C14 H14B . . 112.3(17)
H14A C14 H14B . . 111(2)
O3 C14 H14C . . 109.2(15)
H14A C14 H14C . . 109(2)
H14B C14 H14C . . 109(2)
C1 O1 C12 . . 112.31(15)
C2 O2 C13 . . 116.20(15)
C3 O3 C14 . . 116.12(14)
O6 S1 O6 . 2 115.5(2)
O6 S1 C5 . . 109.07(13)
O6 S1 C5 2 . 111.52(13)
O6 S1 C5 . 2 111.52(13)
O6 S1 C5 2 2 109.07(13)
C5 S1 C5 . 2 98.93(12)

loop_
_geom_bond_atom_site_label_1
_geom_bond_atom_site_label_2
_geom_bond_site_symmetry_2
_geom_bond_distance
_geom_bond_publ_flag
C1 O1 . 1.382(2) ?
C1 C11B . 1.395(2) ?
C1 C2 . 1.399(2) ?
C2 O2 . 1.375(2) ?
C2 C3 . 1.405(3) ?
C3 O3 . 1.366(2) ?
C3 C4 . 1.388(3) ?
C4 C4A . 1.395(2) ?
C4 H4 . 0.96(2) ?
C4A C11B . 1.401(2) ?
C4A C5 . 1.500(2) ?
C5 S1 . 1.8289(19) ?
C5 H5A . 0.99(2) ?
C5 H5B . 0.97(2) ?
C11B C11B 2 1.489(3) ?
C12 O1 . 1.421(3) ?
C12 H12A . 0.99(3) ?
C12 H12B . 0.88(4) ?
C12 H12C . 0.98(4) ?
C13 O2 . 1.425(2) ?
C13 H13A . 0.98(4) ?
C13 H13B . 1.05(4) ?
C13 H13C . 0.93(3) ?
C14 O3 . 1.425(2) ?
C14 H14A . 1.02(3) ?
C14 H14B . 0.94(3) ?
C14 H14C . 0.96(3) ?
O6 S1 . 1.378(3) ?
S1 O6 2 1.378(3) ?
S1 C5 2 1.8289(19) ?

loop_
_geom_torsion_atom_site_label_1
_geom_torsion_atom_site_label_2
_geom_torsion_atom_site_label_3
_geom_torsion_atom_site_label_4
_geom_torsion_site_symmetry_4
_geom_torsion
O1 C1 C2 O2 . 4.9(2)
C11B C1 C2 O2 . -175.77(15)
O1 C1 C2 C3 . -179.16(15)
C11B C1 C2 C3 . 0.1(3)
O2 C2 C3 O3 . -4.1(3)
C1 C2 C3 O3 . -179.84(15)
O2 C2 C3 C4 . 177.34(15)
C1 C2 C3 C4 . 1.6(3)
O3 C3 C4 C4A . -179.52(16)
C2 C3 C4 C4A . -1.1(3)
C3 C4 C4A C11B . -1.2(3)
C3 C4 C4A C5 . 178.45(16)
C4 C4A C5 S1 . -102.63(17)
C11B C4A C5 S1 . 77.04(19)
O1 C1 C11B C4A . 176.92(15)
C2 C1 C11B C4A . -2.4(3)
O1 C1 C11B C11B 2 -0.7(3)
C2 C1 C11B C11B 2 180.00(17)
C4 C4A C11B C1 . 2.9(3)
C5 C4A C11B C1 . -176.77(16)
C4 C4A C11B C11B 2 -179.43(17)
C5 C4A C11B C11B 2 0.9(3)
C11B C1 O1 C12 . -88.6(2)
C2 C1 O1 C12 . 90.7(2)
C1 C2 O2 C13 . -115.0(2)
C3 C2 O2 C13 . 69.2(2)
C4 C3 O3 C14 . -11.7(3)
C2 C3 O3 C14 . 169.83(17)
C4A C5 S1 O6 . 71.57(19)
C4A C5 S1 O6 2 -159.66(17)
C4A C5 S1 C5 2 -44.99(11)
